data_7122074
loop_
_publ_author_name
'Su, Shikuan'
'Li, Jianxiong'
'Sun, Mingming'
'Zhao, Hongbin'
'Chen, Yali'
'Li, Jian'

_publ_section_title
;
 A domino reaction of 2-isocyanophenyloxyacrylate and aryne to synthesize
 arenes with vicinal olefin and benzoxazole.
;
_journal_issue 69
_journal_name_full 'Chemical communications (Cambridge, England)'
_journal_page_first 9611
_journal_page_last 9614
_journal_paper_doi 10.1039/c8cc05735d
_journal_volume 54
_journal_year 2018
_chemical_formula_sum 'C17 H13 N O3'
_chemical_formula_weight 279.28
_space_group_crystal_system monoclinic
_space_group_IT_number 9
_space_group_name_Hall 'C -2yc'
_space_group_name_H-M_alt 'C 1 c 1'
_symmetry_space_group_name_Hall 'C -2yc'
_symmetry_space_group_name_H-M 'C 1 c 1'
_atom_sites_solution_hydrogens geom
_audit_creation_method SHELXL-2014/7
_audit_update_record
;
2018-07-09 deposited with the CCDC.
2018-08-02 downloaded from the CCDC.
;
_cell_angle_alpha 90
_cell_angle_beta 91.119(9)
_cell_angle_gamma 90
_cell_formula_units_Z 4
_cell_length_a 10.914(5)
_cell_length_b 21.762(10)
_cell_length_c 5.713(3)
_cell_measurement_reflns_used 1334
_cell_measurement_temperature 193(2)
_cell_measurement_theta_max 27.21
_cell_measurement_theta_min 3.37
_cell_volume 1356.6(11)
_computing_cell_refinement 'Bruker SAINT'
_computing_data_collection 'Bruker APEX2'
_computing_data_reduction 'Bruker SAINT'
_computing_molecular_graphics 'Bruker SHELXTL'
_computing_publication_material 'Bruker SHELXTL'
_computing_structure_refinement 'SHELXL-2014/7 (Sheldrick, 2014)'
_computing_structure_solution 'SHELXS-97 (Sheldrick, 2008)'
_diffrn_ambient_temperature 193(2)
_diffrn_measured_fraction_theta_full 0.994
_diffrn_measured_fraction_theta_max 0.981
_diffrn_measurement_device_type 'Bruker APEX-II CCD'
_diffrn_measurement_method '\f and \w scans'
_diffrn_radiation_type MoK\a
_diffrn_radiation_wavelength 0.71073
_diffrn_reflns_av_R_equivalents 0.0434
_diffrn_reflns_av_unetI/netI 0.0645
_diffrn_reflns_Laue_measured_fraction_full 0.994
_diffrn_reflns_Laue_measured_fraction_max 0.981
_diffrn_reflns_limit_h_max 14
_diffrn_reflns_limit_h_min -10
_diffrn_reflns_limit_k_max 25
_diffrn_reflns_limit_k_min -28
_diffrn_reflns_limit_l_max 7
_diffrn_reflns_limit_l_min -7
_diffrn_reflns_number 3878
_diffrn_reflns_point_group_measured_fraction_full 0.761
_diffrn_reflns_point_group_measured_fraction_max 0.733
_diffrn_reflns_theta_full 25.242
_diffrn_reflns_theta_max 27.533
_diffrn_reflns_theta_min 1.872
_exptl_absorpt_coefficient_mu 0.095
_exptl_absorpt_correction_T_max 0.982
_exptl_absorpt_correction_T_min 0.813
_exptl_absorpt_correction_type multi-scan
_exptl_absorpt_process_details sadabs
_exptl_crystal_colour colourless
_exptl_crystal_density_diffrn 1.367
_exptl_crystal_description sheet
_exptl_crystal_F_000 584
_exptl_crystal_size_max 0.510
_exptl_crystal_size_mid 0.350
_exptl_crystal_size_min 0.030
_refine_diff_density_max 0.276
_refine_diff_density_min -0.268
_refine_diff_density_rms 0.066
_refine_ls_abs_structure_details
; 
 Flack x determined using 527 quotients [(I+)-(I-)]/[(I+)+(I-)] 
 (Parsons, Flack and Wagner, Acta Cryst. B69 (2013) 249-259). 
;
_refine_ls_abs_structure_Flack 0.2(10)
_refine_ls_extinction_method none
_refine_ls_goodness_of_fit_ref 1.089
_refine_ls_hydrogen_treatment constr
_refine_ls_matrix_type full
_refine_ls_number_parameters 191
_refine_ls_number_reflns 2306
_refine_ls_number_restraints 2
_refine_ls_restrained_S_all 1.088
_refine_ls_R_factor_all 0.0677
_refine_ls_R_factor_gt 0.0533
_refine_ls_shift/su_max 0.004
_refine_ls_shift/su_mean 0.001
_refine_ls_structure_factor_coef Fsqd
_refine_ls_weighting_details 'w=1/[\s^2^(Fo^2^)+(0.0904P)^2^+0.2932P] where P=(Fo^2^+2Fc^2^)/3'
_refine_ls_weighting_scheme calc
_refine_ls_wR_factor_gt 0.1375
_refine_ls_wR_factor_ref 0.1538
_reflns_Friedel_coverage 0.488
_reflns_Friedel_fraction_full 0.525
_reflns_Friedel_fraction_max 0.483
_reflns_number_gt 1912
_reflns_number_total 2306
_reflns_threshold_expression 'I > 2\s(I)'
_cod_data_source_file c8cc05735d2.cif
_cod_data_source_block mo_70627b
_cod_depositor_comments 'Adding full bibliography for 7122074--7122075.cif.'
_cod_original_cell_volume 1356.7(11)
_cod_database_code 7122074
_shelx_shelxl_version_number 2014/7
_shelx_space_group_comment
; 
The symmetry employed for this shelxl refinement is uniquely defined 
by the following loop, which should always be used as a source of 
symmetry information in preference to the above space-group names. 
They are only intended as comments. 
;
_shelx_estimated_absorpt_t_min 0.953
_shelx_estimated_absorpt_t_max 0.997

loop_
_space_group_symop_operation_xyz
'x, y, z'
'x, -y, z+1/2'
'x+1/2, y+1/2, z'
'x+1/2, -y+1/2, z+1/2'

loop_
_atom_site_label
_atom_site_type_symbol
_atom_site_fract_x
_atom_site_fract_y
_atom_site_fract_z
_atom_site_U_iso_or_equiv
_atom_site_adp_type
_atom_site_occupancy
_atom_site_site_symmetry_order
_atom_site_calc_flag
_atom_site_refinement_flags_posn
_atom_site_refinement_flags_adp
N1 N 0.0798(3) 0.32829(15) 0.1629(6) 0.0212(7) Uani 1 1 d . .
O1 O -0.2419(3) 0.43729(14) -0.0522(6) 0.0332(8) Uani 1 1 d . .
O2 O -0.3133(3) 0.40646(18) -0.4051(6) 0.0418(9) Uani 1 1 d . .
O3 O 0.2817(3) 0.30560(13) 0.1621(5) 0.0241(7) Uani 1 1 d . .
C1 C -0.2273(5) 0.4190(2) -0.2763(7) 0.0295(10) Uani 1 1 d . .
C2 C -0.0990(5) 0.4155(2) -0.3445(9) 0.0310(10) Uani 1 1 d . .
H2 H -0.0818 0.4143 -0.5068 0.037 Uiso 1 1 calc R U
C3 C -0.0059(4) 0.41387(18) -0.1940(8) 0.0256(9) Uani 1 1 d . .
H3 H -0.0230 0.4156 -0.0317 0.031 Uiso 1 1 calc R U
C4 C 0.1244(4) 0.40956(18) -0.2638(8) 0.0247(9) Uani 1 1 d . .
C5 C 0.1620(4) 0.4426(2) -0.4632(8) 0.0270(10) Uani 1 1 d . .
H5 H 0.1030 0.4658 -0.5499 0.032 Uiso 1 1 calc R U
C6 C 0.2816(5) 0.44220(19) -0.5354(8) 0.0322(11) Uani 1 1 d . .
H6 H 0.3044 0.4647 -0.6702 0.039 Uiso 1 1 calc R U
C7 C 0.3677(4) 0.4090(2) -0.4112(8) 0.0308(10) Uani 1 1 d . .
H7 H 0.4505 0.4090 -0.4599 0.037 Uiso 1 1 calc R U
C8 C 0.3352(4) 0.37537(19) -0.2145(8) 0.0267(10) Uani 1 1 d . .
H8 H 0.3956 0.3523 -0.1308 0.032 Uiso 1 1 calc R U
C9 C 0.2123(4) 0.37540(17) -0.1389(7) 0.0201(8) Uani 1 1 d . .
C10 C 0.1836(4) 0.33735(17) 0.0632(6) 0.0200(8) Uani 1 1 d . .
C11 C 0.1071(4) 0.28732(17) 0.3471(7) 0.0211(8) Uani 1 1 d . .
C12 C 0.0338(4) 0.26202(19) 0.5189(8) 0.0274(10) Uani 1 1 d . .
H12 H -0.0512 0.2711 0.5253 0.033 Uiso 1 1 calc R U
C13 C 0.0895(4) 0.2233(2) 0.6792(8) 0.0281(10) Uani 1 1 d . .
H13 H 0.0416 0.2057 0.7991 0.034 Uiso 1 1 calc R U
C14 C 0.2131(4) 0.2094(2) 0.6710(8) 0.0274(10) Uani 1 1 d . .
H14 H 0.2467 0.1817 0.7835 0.033 Uiso 1 1 calc R U
C15 C 0.2911(4) 0.2347(2) 0.5019(8) 0.0286(10) Uani 1 1 d . .
H15 H 0.3764 0.2264 0.4960 0.034 Uiso 1 1 calc R U
C16 C 0.2292(4) 0.27348(18) 0.3437(7) 0.0228(9) Uani 1 1 d . .
C17 C -0.3651(5) 0.4388(2) 0.0284(9) 0.0351(11) Uani 1 1 d . .
H17A H -0.4075 0.4746 -0.0380 0.053 Uiso 1 1 calc R U
H17B H -0.3644 0.4414 0.1996 0.053 Uiso 1 1 calc R U
H17C H -0.4078 0.4012 -0.0213 0.053 Uiso 1 1 calc R U

loop_
_atom_site_aniso_label
_atom_site_aniso_U_11
_atom_site_aniso_U_22
_atom_site_aniso_U_33
_atom_site_aniso_U_23
_atom_site_aniso_U_13
_atom_site_aniso_U_12
N1 0.0143(16) 0.0283(17) 0.0209(17) 0.0013(13) 0.0004(14) -0.0008(13)
O1 0.0345(19) 0.0396(17) 0.0255(16) -0.0057(13) -0.0003(14) 0.0016(14)
O2 0.0176(15) 0.075(2) 0.032(2) -0.0124(17) -0.0049(14) 0.0030(16)
O3 0.0225(15) 0.0311(15) 0.0187(14) 0.0037(12) 0.0017(12) 0.0022(12)
C1 0.039(3) 0.028(2) 0.021(2) -0.0023(16) -0.005(2) 0.0050(18)
C2 0.030(2) 0.041(2) 0.022(2) -0.0020(19) 0.0004(19) 0.0030(19)
C3 0.028(2) 0.025(2) 0.024(2) -0.0004(16) 0.0046(18) 0.0014(16)
C4 0.030(2) 0.0232(19) 0.021(2) -0.0031(16) -0.0005(18) -0.0008(17)
C5 0.031(2) 0.026(2) 0.024(2) 0.0034(17) -0.0025(19) -0.0013(17)
C6 0.046(3) 0.026(2) 0.026(2) 0.0032(17) 0.005(2) -0.0087(19)
C7 0.026(2) 0.038(2) 0.029(2) 0.0006(19) 0.010(2) -0.0063(18)
C8 0.021(2) 0.030(2) 0.030(2) 0.0004(17) -0.0010(19) -0.0006(16)
C9 0.0170(19) 0.0254(19) 0.0178(19) -0.0039(15) 0.0010(16) -0.0012(15)
C10 0.018(2) 0.0224(18) 0.020(2) -0.0020(15) -0.0026(17) 0.0019(15)
C11 0.023(2) 0.0197(17) 0.021(2) -0.0025(16) 0.0001(17) -0.0003(15)
C12 0.027(2) 0.028(2) 0.028(2) 0.0015(18) 0.007(2) -0.0029(17)
C13 0.030(2) 0.028(2) 0.027(2) 0.0010(18) 0.005(2) -0.0069(18)
C14 0.030(2) 0.028(2) 0.024(2) 0.0056(18) -0.0020(19) 0.0008(17)
C15 0.026(2) 0.032(2) 0.028(2) 0.0024(18) -0.0008(19) 0.0045(18)
C16 0.023(2) 0.0247(19) 0.021(2) -0.0018(16) 0.0028(18) -0.0005(16)
C17 0.033(3) 0.038(2) 0.034(3) 0.002(2) 0.007(2) 0.002(2)

loop_
_atom_type_symbol
_atom_type_description
_atom_type_scat_dispersion_real
_atom_type_scat_dispersion_imag
_atom_type_scat_source
C C 0.0033 0.0016 'International Tables Vol C Tables 4.2.6.8 and 6.1.1.4'
H H 0.0000 0.0000 'International Tables Vol C Tables 4.2.6.8 and 6.1.1.4'
N N 0.0061 0.0033 'International Tables Vol C Tables 4.2.6.8 and 6.1.1.4'
O O 0.0106 0.0060 'International Tables Vol C Tables 4.2.6.8 and 6.1.1.4'

loop_
_geom_angle_atom_site_label_1
_geom_angle_atom_site_label_2
_geom_angle_atom_site_label_3
_geom_angle
C10 N1 C11 104.6(3)
C1 O1 C17 116.1(4)
C16 O3 C10 103.2(3)
O2 C1 O1 122.5(5)
O2 C1 C2 124.1(4)
O1 C1 C2 113.5(4)
C3 C2 C1 123.9(4)
C2 C3 C4 123.7(4)
C9 C4 C5 118.3(4)
C9 C4 C3 123.1(4)
C5 C4 C3 118.6(4)
C6 C5 C4 122.0(4)
C7 C6 C5 119.5(4)
C6 C7 C8 120.8(4)
C7 C8 C9 120.2(4)
C4 C9 C8 119.3(4)
C4 C9 C10 123.3(4)
C8 C9 C10 117.3(3)
N1 C10 O3 114.9(3)
N1 C10 C9 129.6(3)
O3 C10 C9 115.4(3)
C16 C11 C12 119.8(4)
C16 C11 N1 108.7(3)
C12 C11 N1 131.5(4)
C13 C12 C11 117.4(4)
C12 C13 C14 121.9(4)
C13 C14 C15 122.6(4)
C16 C15 C14 112.8(4)
C11 C16 O3 108.5(3)
C11 C16 C15 125.6(4)
O3 C16 C15 125.9(4)

loop_
_geom_bond_atom_site_label_1
_geom_bond_atom_site_label_2
_geom_bond_distance
N1 C10 1.293(5)
N1 C11 1.407(6)
O1 C1 1.353(5)
O1 C17 1.430(6)
O2 C1 1.212(6)
O3 C16 1.385(5)
O3 C10 1.386(5)
C1 C2 1.463(7)
C2 C3 1.319(6)
C3 C4 1.487(6)
C4 C9 1.398(6)
C4 C5 1.415(7)
C5 C6 1.377(7)
C6 C7 1.372(7)
C7 C8 1.393(6)
C8 C9 1.418(5)
C9 C10 1.460(6)
C11 C16 1.367(6)
C11 C12 1.391(6)
C12 C13 1.376(7)
C13 C14 1.385(7)
C14 C15 1.412(7)
C15 C16 1.400(6)

loop_
_geom_torsion_atom_site_label_1
_geom_torsion_atom_site_label_2
_geom_torsion_atom_site_label_3
_geom_torsion_atom_site_label_4
_geom_torsion
C17 O1 C1 O2 2.5(6)
C17 O1 C1 C2 -177.1(4)
O2 C1 C2 C3 -162.3(5)
O1 C1 C2 C3 17.3(6)
C1 C2 C3 C4 179.2(4)
C2 C3 C4 C9 -142.9(4)
C2 C3 C4 C5 38.5(6)
C9 C4 C5 C6 -0.4(6)
C3 C4 C5 C6 178.3(4)
C4 C5 C6 C7 -0.1(7)
C5 C6 C7 C8 0.6(7)
C6 C7 C8 C9 -0.5(6)
C5 C4 C9 C8 0.5(6)
C3 C4 C9 C8 -178.2(4)
C5 C4 C9 C10 -177.2(4)
C3 C4 C9 C10 4.1(6)
C7 C8 C9 C4 0.0(6)
C7 C8 C9 C10 177.8(4)
C11 N1 C10 O3 0.4(4)
C11 N1 C10 C9 179.6(4)
C16 O3 C10 N1 0.1(4)
C16 O3 C10 C9 -179.2(3)
C4 C9 C10 N1 -0.6(6)
C8 C9 C10 N1 -178.4(4)
C4 C9 C10 O3 178.6(3)
C8 C9 C10 O3 0.8(5)
C10 N1 C11 C16 -0.8(4)
C10 N1 C11 C12 178.1(4)
C16 C11 C12 C13 -0.3(6)
N1 C11 C12 C13 -179.1(4)
C11 C12 C13 C14 -0.5(6)
C12 C13 C14 C15 1.4(7)
C13 C14 C15 C16 -1.5(6)
C12 C11 C16 O3 -178.2(4)
N1 C11 C16 O3 0.9(4)
C12 C11 C16 C15 0.1(6)
N1 C11 C16 C15 179.2(4)
C10 O3 C16 C11 -0.6(4)
C10 O3 C16 C15 -178.9(4)
C14 C15 C16 C11 0.8(6)
C14 C15 C16 O3 178.8(4)
